data_4340709
loop_
_publ_author_name
'Cheng, Tao'
'Meng, Miao'
'Lei, Hao'
'Liu, Chun Y.'

_publ_section_title
;
 Perturbation of the Charge Density between Two Bridged Mo2 Centers: The
 Remote Substituent Effects.
;
_journal_issue 17
_journal_name_full 'Inorganic chemistry'
_journal_page_first 9213
_journal_page_last 9221
_journal_paper_doi 10.1021/ic501313q
_journal_volume 53
_journal_year 2014
_chemical_formula_moiety '[Mo2(C15H9N2F6)3]2(O2CC6H4CO2) 2(CH2Cl2)'
_chemical_formula_sum 'C100 H62 Cl4 F36 Mo4 N12 O4'
_chemical_formula_weight 2705.18
_chemical_name_systematic
; 
 ? 
;
_space_group_IT_number 14
_symmetry_cell_setting monoclinic
_symmetry_space_group_name_Hall '-P 2yn'
_symmetry_space_group_name_H-M 'P 1 21/n 1'
_atom_sites_solution_hydrogens geom
_atom_sites_solution_primary direct
_atom_sites_solution_secondary difmap
_audit_creation_method SHELXL-97
_cell_angle_alpha 90.00
_cell_angle_beta 108.783(2)
_cell_angle_gamma 90.00
_cell_formula_units_Z 2
_cell_length_a 11.4198(2)
_cell_length_b 34.0885(4)
_cell_length_c 13.9385(2)
_cell_measurement_reflns_used 6022
_cell_measurement_temperature 173(2)
_cell_measurement_theta_max 62.7880
_cell_measurement_theta_min 3.5800
_cell_volume 5137.07(14)
_computing_molecular_graphics XP
_computing_publication_material XCIF
_computing_structure_refinement 'SHELXL-97 (Sheldrick, 1997)'
_computing_structure_solution 'SHELXS-97 (Sheldrick, 1990)'
_diffrn_ambient_temperature 173(2)
_diffrn_detector_area_resol_mean 8.2417
_diffrn_measured_fraction_theta_full 0.984
_diffrn_measured_fraction_theta_max 0.984
_diffrn_measurement_device_type 'Xcalibur, Sapphire3, Gemini ultra'
_diffrn_measurement_method '\w scans'
_diffrn_radiation_monochromator graphite
_diffrn_radiation_source 'fine-focus sealed tube'
_diffrn_radiation_type CuK\a
_diffrn_radiation_wavelength 1.54178
_diffrn_reflns_av_R_equivalents 0.0329
_diffrn_reflns_av_sigmaI/netI 0.0447
_diffrn_reflns_limit_h_max 8
_diffrn_reflns_limit_h_min -12
_diffrn_reflns_limit_k_max 39
_diffrn_reflns_limit_k_min -25
_diffrn_reflns_limit_l_max 15
_diffrn_reflns_limit_l_min -14
_diffrn_reflns_number 17276
_diffrn_reflns_theta_full 62.72
_diffrn_reflns_theta_max 62.72
_diffrn_reflns_theta_min 3.59
_diffrn_standards_number 23298
_exptl_absorpt_coefficient_mu 5.980
_exptl_absorpt_correction_T_max 1.00000
_exptl_absorpt_correction_T_min 0.68180
_exptl_absorpt_correction_type multi-scan
_exptl_absorpt_process_details
;
CrysAlisPro, Agilent Technologies,
Version 1.171.36.21 (release 14-08-2012 CrysAlis171 .NET)
(compiled Sep 14 2012,17:21:16)
Empirical absorption correction using spherical harmonics,
 implemented in SCALE3 ABSPACK scaling algorithm.
;
_exptl_crystal_colour orange
_exptl_crystal_density_diffrn 1.749
_exptl_crystal_density_method 'not measured'
_exptl_crystal_description needle
_exptl_crystal_F_000 2676
_exptl_crystal_size_max 0.2
_exptl_crystal_size_mid 0.1
_exptl_crystal_size_min 0.03
_refine_diff_density_max 0.880
_refine_diff_density_min -0.494
_refine_diff_density_rms 0.082
_refine_ls_extinction_method none
_refine_ls_goodness_of_fit_ref 1.051
_refine_ls_hydrogen_treatment mixed
_refine_ls_matrix_type full
_refine_ls_number_parameters 730
_refine_ls_number_reflns 8106
_refine_ls_number_restraints 37
_refine_ls_restrained_S_all 1.054
_refine_ls_R_factor_all 0.0556
_refine_ls_R_factor_gt 0.0439
_refine_ls_shift/su_max 0.001
_refine_ls_shift/su_mean 0.000
_refine_ls_structure_factor_coef Fsqd
_refine_ls_weighting_details 'calc w=1/[\s^2^(Fo^2^)+(0.0553P)^2^+5.8774P] where P=(Fo^2^+2Fc^2^)/3'
_refine_ls_weighting_scheme calc
_refine_ls_wR_factor_gt 0.1054
_refine_ls_wR_factor_ref 0.1124
_reflns_number_gt 6788
_reflns_number_total 8106
_reflns_threshold_expression >2sigma(I)
_cod_data_source_file ic501313q_si_002.cif
_cod_data_source_block 6
_cod_depositor_comments 'Adding full bibliography for 4340705--4340709.cif.'
_cod_original_cell_volume 5137.07(13)
_cod_original_sg_symbol_H-M P2(1)/n
_cod_database_code 4340709

loop_
_symmetry_equiv_pos_as_xyz
'x, y, z'
'-x+1/2, y+1/2, -z+1/2'
'-x, -y, -z'
'x-1/2, -y-1/2, z-1/2'

loop_
_atom_site_label
_atom_site_type_symbol
_atom_site_fract_x
_atom_site_fract_y
_atom_site_fract_z
_atom_site_U_iso_or_equiv
_atom_site_adp_type
_atom_site_occupancy
_atom_site_symmetry_multiplicity
_atom_site_calc_flag
_atom_site_refinement_flags
_atom_site_disorder_assembly
_atom_site_disorder_group
Mo1 Mo 0.16376(3) 0.113691(10) 0.56289(3) 0.02823(11) Uani 1 1 d . . .
Mo2 Mo 0.26980(3) 0.101157(10) 0.71208(3) 0.02911(11) Uani 1 1 d . . .
O2 O 0.3903(3) 0.06402(9) 0.6639(2) 0.0331(7) Uani 1 1 d . . .
O1 O 0.2765(3) 0.07712(9) 0.5046(2) 0.0323(7) Uani 1 1 d . . .
N3 N 0.0387(3) 0.14958(11) 0.6109(3) 0.0311(8) Uani 1 1 d . . .
N2 N 0.3892(3) 0.15062(11) 0.7184(3) 0.0329(8) Uani 1 1 d . . .
N6 N 0.1602(3) 0.05033(11) 0.7189(3) 0.0326(8) Uani 1 1 d . . .
N1 N 0.2718(3) 0.16472(11) 0.5547(3) 0.0322(8) Uani 1 1 d . . .
N4 N 0.1543(3) 0.13480(11) 0.7738(3) 0.0318(8) Uani 1 1 d . . .
N5 N 0.0491(3) 0.06300(10) 0.5540(3) 0.0304(8) Uani 1 1 d . . .
C51 C -0.0543(4) 0.05733(12) 0.4670(3) 0.0324(10) Uani 1 1 d . . .
C1 C 0.3641(4) 0.17352(14) 0.6367(3) 0.0353(10) Uani 1 1 d . . .
H1 H 0.4118 0.1957 0.6377 0.042 Uiso 1 1 calc R . .
C21 C 0.4856(4) 0.16097(14) 0.8069(3) 0.0343(10) Uani 1 1 d . . .
C3 C 0.0687(4) 0.04105(13) 0.6367(3) 0.0328(10) Uani 1 1 d . . .
H3 H 0.0187 0.0195 0.6363 0.039 Uiso 1 1 calc R . .
C41 C 0.1619(4) 0.13136(13) 0.8777(3) 0.0334(10) Uani 1 1 d . . .
C2 C 0.0589(4) 0.15287(13) 0.7092(3) 0.0317(10) Uani 1 1 d . . .
H2 H 0.0060 0.1679 0.7331 0.038 Uiso 1 1 calc R . .
C61 C 0.1769(4) 0.02948(13) 0.8101(3) 0.0342(10) Uani 1 1 d . . .
C63 C 0.1041(5) -0.00887(16) 0.9239(4) 0.0435(12) Uani 1 1 d . . .
H63 H 0.0402 -0.0222 0.9374 0.052 Uiso 1 1 calc R . .
C66 C 0.2931(5) 0.02986(15) 0.8830(4) 0.0440(12) Uani 1 1 d . . .
H66 H 0.3578 0.0427 0.8693 0.053 Uiso 1 1 calc R . .
C64 C 0.2207(5) -0.00828(15) 0.9954(4) 0.0427(12) Uani 1 1 d . . .
C62 C 0.0821(5) 0.01027(15) 0.8325(4) 0.0414(11) Uani 1 1 d . . .
H62 H 0.0029 0.0103 0.7856 0.050 Uiso 1 1 calc R . .
C65 C 0.3146(5) 0.01170(17) 0.9748(4) 0.0499(13) Uani 1 1 d . . .
H65 H 0.3927 0.0129 1.0232 0.060 Uiso 1 1 calc R . .
C31 C -0.0536(4) 0.17349(13) 0.5439(3) 0.0313(9) Uani 1 1 d . . .
F63 F 0.3612(3) -0.03767(11) 1.1389(3) 0.0687(10) Uani 1 1 d . . .
F62 F 0.2117(4) -0.00708(13) 1.1614(3) 0.0793(12) Uani 1 1 d . . .
F61 F 0.1800(4) -0.06180(12) 1.0854(3) 0.0902(14) Uani 1 1 d . . .
C16 C 0.3492(5) 0.20701(16) 0.4452(4) 0.0448(12) Uani 1 1 d . . .
H16 H 0.4276 0.2077 0.4933 0.054 Uiso 1 1 calc R . .
C14 C 0.2134(5) 0.22513(16) 0.2809(4) 0.0458(12) Uani 1 1 d . . .
C54 C -0.2632(5) 0.06079(15) 0.2958(4) 0.0453(12) Uani 1 1 d . . .
C53 C -0.2721(5) 0.04697(16) 0.3863(4) 0.0474(13) Uani 1 1 d . . .
H53 H -0.3482 0.0388 0.3900 0.057 Uiso 1 1 calc R . .
C6 C 0.3994(4) 0.01843(14) 0.4306(3) 0.0363(10) Uani 1 1 d . . .
H6 H 0.3323 0.0307 0.3838 0.044 Uiso 1 1 calc R . .
C7 C 0.5360(4) 0.01019(14) 0.6012(4) 0.0376(11) Uani 1 1 d . . .
H7 H 0.5603 0.0171 0.6693 0.045 Uiso 1 1 calc R . .
C5 C 0.4344(4) 0.02907(13) 0.5326(3) 0.0311(9) Uani 1 1 d . . .
C13 C 0.1192(5) 0.20410(15) 0.2978(4) 0.0437(12) Uani 1 1 d . . .
H13 H 0.0421 0.2028 0.2480 0.052 Uiso 1 1 calc R . .
C67 C 0.2427(6) -0.02852(16) 1.0948(4) 0.0509(14) Uani 1 1 d . . .
C22 C 0.5109(5) 0.19957(15) 0.8404(4) 0.0421(11) Uani 1 1 d . . .
H22 H 0.4635 0.2200 0.8033 0.051 Uiso 1 1 calc R . .
C42 C 0.2771(5) 0.13500(17) 0.9514(4) 0.0468(13) Uani 1 1 d . . .
H42 H 0.3460 0.1418 0.9333 0.056 Uiso 1 1 calc R . .
C26 C 0.5579(5) 0.13134(15) 0.8637(4) 0.0455(12) Uani 1 1 d . . .
H26 H 0.5421 0.1055 0.8418 0.055 Uiso 1 1 calc R . .
C34 C -0.2297(5) 0.21988(15) 0.4057(4) 0.0418(11) Uani 1 1 d . . .
C11 C 0.2546(4) 0.18603(13) 0.4648(3) 0.0346(10) Uani 1 1 d . . .
C52 C -0.1680(5) 0.04513(15) 0.4718(4) 0.0417(11) Uani 1 1 d . . .
H52 H -0.1746 0.0357 0.5325 0.050 Uiso 1 1 calc R . .
C23 C 0.6064(5) 0.20744(16) 0.9288(4) 0.0477(13) Uani 1 1 d . A .
H23 H 0.6228 0.2333 0.9504 0.057 Uiso 1 1 calc R . .
C35 C -0.1358(5) 0.23704(15) 0.4839(4) 0.0458(12) Uani 1 1 d . . .
H35 H -0.1321 0.2642 0.4904 0.055 Uiso 1 1 calc R . .
C33 C -0.2349(5) 0.17985(15) 0.3972(4) 0.0447(12) Uani 1 1 d . . .
H33 H -0.2976 0.1682 0.3451 0.054 Uiso 1 1 calc R . .
C12 C 0.1398(4) 0.18472(15) 0.3897(3) 0.0381(11) Uani 1 1 d . . .
H12 H 0.0756 0.1707 0.4010 0.046 Uiso 1 1 calc R . .
C43 C 0.2887(6) 0.12834(19) 1.0528(4) 0.0571(15) Uani 1 1 d . . .
H43 H 0.3657 0.1307 1.1022 0.069 Uiso 1 1 calc R . .
C55 C -0.1497(5) 0.07113(15) 0.2890(4) 0.0437(12) Uani 1 1 d . . .
H55 H -0.1434 0.0796 0.2274 0.052 Uiso 1 1 calc R . .
C32 C -0.1471(5) 0.15655(15) 0.4657(4) 0.0433(12) Uani 1 1 d . . .
H32 H -0.1512 0.1294 0.4590 0.052 Uiso 1 1 calc R . .
C44 C 0.1883(6) 0.11837(17) 1.0803(4) 0.0540(15) Uani 1 1 d . . .
C4 C 0.3630(4) 0.05845(13) 0.5690(3) 0.0319(10) Uani 1 1 d . . .
F33 F -0.3809(4) 0.26896(12) 0.3795(3) 0.0786(11) Uani 1 1 d . . .
F32 F -0.2751(3) 0.26847(12) 0.2796(3) 0.0810(12) Uani 1 1 d . . .
F31 F -0.4130(3) 0.22480(11) 0.2665(3) 0.0774(11) Uani 1 1 d . . .
F11 F 0.0841(5) 0.2551(2) 0.1364(4) 0.132(2) Uani 1 1 d . . .
C46 C 0.0619(5) 0.12203(18) 0.9068(4) 0.0496(13) Uani 1 1 d . . .
H46 H -0.0157 0.1200 0.8580 0.060 Uiso 1 1 calc R . .
C56 C -0.0447(4) 0.06900(14) 0.3736(4) 0.0374(10) Uani 1 1 d . . .
H56 H 0.0322 0.0753 0.3682 0.045 Uiso 1 1 calc R . .
C37 C -0.3233(5) 0.24566(16) 0.3341(4) 0.0478(13) Uani 1 1 d . . .
C24 C 0.6775(5) 0.17773(17) 0.9852(4) 0.0498(13) Uani 1 1 d D . .
C36 C -0.0476(5) 0.21413(14) 0.5521(4) 0.0403(11) Uani 1 1 d . . .
H36 H 0.0158 0.2259 0.6035 0.048 Uiso 1 1 calc R . .
C45 C 0.0739(6) 0.11560(19) 1.0072(4) 0.0590(15) Uani 1 1 d . . .
H45 H 0.0047 0.1094 1.0256 0.071 Uiso 1 1 calc R . .
C17 C 0.1922(6) 0.24427(19) 0.1812(5) 0.0580(15) Uani 1 1 d . . .
C15 C 0.3272(5) 0.22675(18) 0.3545(4) 0.0514(13) Uani 1 1 d . . .
H15 H 0.3903 0.2413 0.3431 0.062 Uiso 1 1 calc R . .
F53 F -0.3606(4) 0.06990(14) 0.1204(3) 0.0845(12) Uani 1 1 d . . .
F52 F -0.4623(4) 0.03964(16) 0.2001(3) 0.0985(15) Uani 1 1 d . . .
F43 F 0.2884(5) 0.12975(18) 1.2539(3) 0.1059(17) Uani 1 1 d . . .
F51 F -0.4318(5) 0.10144(16) 0.2200(4) 0.119(2) Uani 1 1 d . . .
F42 F 0.1030(5) 0.1135(2) 1.2118(3) 0.118(2) Uani 1 1 d . . .
F13 F 0.2272(7) 0.22311(17) 0.1187(4) 0.129(2) Uani 1 1 d . . .
C25 C 0.6525(5) 0.13896(18) 0.9517(4) 0.0544(14) Uani 1 1 d . A .
H25 H 0.6996 0.1185 0.9888 0.065 Uiso 1 1 calc R . .
F12 F 0.2603(6) 0.27715(17) 0.1898(4) 0.136(2) Uani 1 1 d . . .
C57 C -0.3797(6) 0.0675(2) 0.2091(5) 0.0634(17) Uani 1 1 d . . .
F41 F 0.2356(10) 0.07201(16) 1.2093(4) 0.195(4) Uani 1 1 d . . .
C47 C 0.2027(8) 0.1083(2) 1.1878(5) 0.074(2) Uani 1 1 d . . .
Cl3 Cl 0.56088(19) 0.12261(7) 0.5059(2) 0.1024(7) Uani 1 1 d D . .
C2S C 0.6495(9) 0.1281(4) 0.6285(9) 0.165(6) Uani 1 1 d D . .
H2SA H 0.6805 0.1548 0.6371 0.198 Uiso 1 1 calc R . .
H2SB H 0.5961 0.1253 0.6699 0.198 Uiso 1 1 calc R . .
Cl4 Cl 0.7711(3) 0.09779(8) 0.67580(17) 0.1079(7) Uani 1 1 d D . .
C27 C 0.7801(6) 0.18610(19) 1.0785(5) 0.054(2) Uiso 0.813(9) 1 d PD A 1
F21 F 0.7799(6) 0.22176(16) 1.1143(4) 0.093(2) Uani 0.813(9) 1 d PD A 1
F22 F 0.7951(10) 0.1616(2) 1.1520(5) 0.160(5) Uani 0.813(9) 1 d PD A 1
F23 F 0.8884(5) 0.1851(3) 1.0609(5) 0.142(4) Uani 0.813(9) 1 d PD A 1
C27B C 0.7725(19) 0.1851(8) 1.0819(12) 0.30(9) Uiso 0.187(9) 1 d PD A 2
F21B F 0.722(2) 0.1848(8) 1.1521(17) 0.093(2) Uani 0.187(9) 1 d PD A 2
F22B F 0.856(3) 0.1581(9) 1.103(2) 0.160(5) Uani 0.187(9) 1 d PD A 2
F23B F 0.829(3) 0.2183(9) 1.088(3) 0.142(4) Uani 0.187(9) 1 d PD A 2

loop_
_atom_site_aniso_label
_atom_site_aniso_U_11
_atom_site_aniso_U_22
_atom_site_aniso_U_33
_atom_site_aniso_U_23
_atom_site_aniso_U_13
_atom_site_aniso_U_12
Mo1 0.02754(19) 0.02823(19) 0.02561(18) 0.00158(13) 0.00395(14) 0.00235(14)
Mo2 0.0288(2) 0.02969(19) 0.02535(18) 0.00131(14) 0.00385(14) 0.00284(14)
O2 0.0318(17) 0.0366(16) 0.0277(16) 0.0016(13) 0.0052(13) 0.0068(13)
O1 0.0309(16) 0.0360(16) 0.0293(15) 0.0028(13) 0.0087(13) 0.0048(13)
N3 0.0246(19) 0.0331(19) 0.032(2) 0.0008(16) 0.0044(15) 0.0020(15)
N2 0.0255(19) 0.0341(19) 0.033(2) -0.0010(16) 0.0018(16) 0.0008(16)
N6 0.032(2) 0.0313(19) 0.030(2) 0.0013(16) 0.0048(16) 0.0014(16)
N1 0.031(2) 0.035(2) 0.0289(19) -0.0006(15) 0.0067(16) -0.0023(16)
N4 0.031(2) 0.0334(19) 0.0298(19) 0.0004(15) 0.0088(16) 0.0027(16)
N5 0.030(2) 0.0296(18) 0.0278(19) -0.0020(15) 0.0047(15) 0.0012(15)
C51 0.037(3) 0.023(2) 0.035(2) -0.0021(18) 0.008(2) -0.0004(18)
C1 0.032(2) 0.034(2) 0.037(2) -0.001(2) 0.006(2) -0.0006(19)
C21 0.032(2) 0.037(2) 0.032(2) -0.0010(19) 0.0071(19) -0.0013(19)
C3 0.032(2) 0.028(2) 0.035(2) 0.0008(19) 0.007(2) 0.0008(19)
C41 0.041(3) 0.030(2) 0.027(2) -0.0001(18) 0.008(2) 0.007(2)
C2 0.034(2) 0.030(2) 0.030(2) -0.0011(18) 0.0084(19) 0.0030(19)
C61 0.043(3) 0.028(2) 0.031(2) 0.0007(18) 0.011(2) 0.004(2)
C63 0.044(3) 0.050(3) 0.036(3) 0.006(2) 0.013(2) -0.001(2)
C66 0.037(3) 0.044(3) 0.044(3) 0.015(2) 0.003(2) -0.004(2)
C64 0.049(3) 0.041(3) 0.034(3) 0.004(2) 0.008(2) 0.004(2)
C62 0.042(3) 0.046(3) 0.032(2) 0.002(2) 0.006(2) -0.002(2)
C65 0.042(3) 0.054(3) 0.043(3) 0.009(2) -0.001(2) -0.001(3)
C31 0.031(2) 0.033(2) 0.029(2) 0.0043(18) 0.0080(18) 0.0050(19)
F63 0.067(2) 0.081(2) 0.0511(19) 0.0270(18) 0.0086(17) 0.0184(19)
F62 0.102(3) 0.094(3) 0.0449(19) 0.0144(19) 0.029(2) 0.032(2)
F61 0.116(3) 0.077(3) 0.060(2) 0.031(2) 0.005(2) -0.029(2)
C16 0.031(3) 0.058(3) 0.041(3) 0.008(2) 0.006(2) -0.003(2)
C14 0.049(3) 0.050(3) 0.040(3) 0.009(2) 0.018(2) 0.006(2)
C54 0.048(3) 0.039(3) 0.038(3) -0.006(2) -0.001(2) -0.001(2)
C53 0.038(3) 0.045(3) 0.053(3) -0.003(2) 0.006(2) -0.013(2)
C6 0.033(2) 0.041(3) 0.032(2) 0.006(2) 0.0068(19) 0.007(2)
C7 0.038(3) 0.042(3) 0.029(2) 0.001(2) 0.007(2) 0.005(2)
C5 0.029(2) 0.031(2) 0.032(2) 0.0028(18) 0.0076(18) 0.0022(18)
C13 0.041(3) 0.048(3) 0.036(3) 0.006(2) 0.003(2) 0.004(2)
C67 0.060(4) 0.045(3) 0.041(3) 0.009(2) 0.007(3) 0.004(3)
C22 0.042(3) 0.040(3) 0.038(3) 0.001(2) 0.004(2) 0.000(2)
C42 0.040(3) 0.065(3) 0.034(3) 0.000(2) 0.010(2) 0.009(3)
C26 0.045(3) 0.039(3) 0.043(3) -0.001(2) 0.002(2) 0.003(2)
C34 0.039(3) 0.043(3) 0.042(3) 0.008(2) 0.011(2) 0.007(2)
C11 0.033(2) 0.033(2) 0.036(2) 0.0014(19) 0.008(2) 0.0034(19)
C52 0.040(3) 0.042(3) 0.040(3) 0.004(2) 0.008(2) -0.006(2)
C23 0.047(3) 0.044(3) 0.047(3) -0.006(2) 0.008(2) -0.004(2)
C35 0.053(3) 0.033(2) 0.050(3) 0.000(2) 0.014(3) 0.006(2)
C33 0.037(3) 0.047(3) 0.041(3) 0.003(2) -0.001(2) 0.001(2)
C12 0.036(3) 0.044(3) 0.034(2) 0.005(2) 0.011(2) -0.002(2)
C43 0.056(4) 0.076(4) 0.029(3) 0.002(3) 0.000(2) 0.017(3)
C55 0.052(3) 0.042(3) 0.034(3) -0.001(2) 0.010(2) 0.000(2)
C32 0.040(3) 0.034(2) 0.047(3) 0.001(2) 0.001(2) 0.001(2)
C44 0.076(4) 0.056(3) 0.031(3) 0.004(2) 0.018(3) 0.013(3)
C4 0.030(2) 0.035(2) 0.029(2) 0.0025(19) 0.0070(19) 0.0028(19)
F33 0.068(2) 0.082(3) 0.077(3) 0.013(2) 0.012(2) 0.037(2)
F32 0.062(2) 0.086(3) 0.084(3) 0.050(2) 0.010(2) 0.012(2)
F31 0.059(2) 0.071(2) 0.073(2) 0.0151(19) -0.0202(18) 0.0099(19)
F11 0.088(3) 0.226(7) 0.087(3) 0.104(4) 0.034(3) 0.053(4)
C46 0.047(3) 0.066(3) 0.034(3) 0.000(2) 0.011(2) -0.003(3)
C56 0.032(3) 0.041(3) 0.036(2) 0.001(2) 0.006(2) -0.003(2)
C37 0.040(3) 0.050(3) 0.052(3) 0.008(3) 0.013(3) 0.009(2)
C24 0.044(3) 0.059(3) 0.039(3) -0.001(3) 0.003(2) -0.006(3)
C36 0.041(3) 0.035(3) 0.038(3) -0.003(2) 0.004(2) 0.003(2)
C45 0.067(4) 0.071(4) 0.043(3) -0.002(3) 0.024(3) -0.007(3)
C17 0.064(4) 0.064(4) 0.054(3) 0.020(3) 0.030(3) 0.012(3)
C15 0.044(3) 0.062(3) 0.051(3) 0.017(3) 0.019(3) -0.001(3)
F53 0.080(3) 0.106(3) 0.045(2) 0.009(2) -0.0117(18) -0.007(2)
F52 0.064(3) 0.131(4) 0.071(3) 0.012(3) -0.020(2) -0.036(3)
F43 0.110(4) 0.164(5) 0.037(2) -0.012(3) 0.013(2) 0.009(4)
F51 0.092(3) 0.119(4) 0.095(3) -0.029(3) -0.039(3) 0.057(3)
F42 0.127(4) 0.188(6) 0.050(2) 0.006(3) 0.043(3) -0.022(4)
F13 0.217(6) 0.127(4) 0.071(3) 0.035(3) 0.084(4) 0.059(4)
C25 0.050(3) 0.057(3) 0.045(3) 0.006(3) -0.001(3) 0.007(3)
F12 0.185(6) 0.121(4) 0.088(3) 0.052(3) 0.023(4) -0.048(4)
C57 0.062(4) 0.063(4) 0.049(4) -0.005(3) -0.005(3) 0.001(3)
F41 0.448(14) 0.083(3) 0.062(3) 0.034(3) 0.095(5) 0.074(6)
C47 0.114(6) 0.075(5) 0.039(3) 0.003(3) 0.032(4) 0.016(4)
Cl3 0.0691(12) 0.0929(14) 0.148(2) 0.0256(14) 0.0385(13) -0.0001(10)
C2S 0.096(8) 0.209(14) 0.185(13) -0.109(11) 0.037(8) 0.027(9)
Cl4 0.1205(19) 0.1141(17) 0.0768(13) -0.0061(12) 0.0145(12) -0.0101(15)
F21 0.092(5) 0.089(3) 0.063(3) -0.030(3) -0.024(3) -0.002(3)
F22 0.215(10) 0.119(5) 0.060(4) 0.043(4) -0.076(5) -0.073(6)
F23 0.054(3) 0.225(10) 0.111(5) -0.069(6) -0.024(3) 0.005(4)
F21B 0.092(5) 0.089(3) 0.063(3) -0.030(3) -0.024(3) -0.002(3)
F22B 0.215(10) 0.119(5) 0.060(4) 0.043(4) -0.076(5) -0.073(6)
F23B 0.054(3) 0.225(10) 0.111(5) -0.069(6) -0.024(3) 0.005(4)

loop_
_atom_type_symbol
_atom_type_description
_atom_type_scat_dispersion_real
_atom_type_scat_dispersion_imag
_atom_type_scat_source
C C 0.0181 0.0091 'International Tables Vol C Tables 4.2.6.8 and 6.1.1.4'
H H 0.0000 0.0000 'International Tables Vol C Tables 4.2.6.8 and 6.1.1.4'
N N 0.0311 0.0180 'International Tables Vol C Tables 4.2.6.8 and 6.1.1.4'
O O 0.0492 0.0322 'International Tables Vol C Tables 4.2.6.8 and 6.1.1.4'
Mo Mo -0.0483 2.7339 'International Tables Vol C Tables 4.2.6.8 and 6.1.1.4'
F F 0.0727 0.0534 'International Tables Vol C Tables 4.2.6.8 and 6.1.1.4'
Cl Cl 0.3639 0.7018 'International Tables Vol C Tables 4.2.6.8 and 6.1.1.4'

loop_
_geom_angle_atom_site_label_1
_geom_angle_atom_site_label_2
_geom_angle_atom_site_label_3
_geom_angle
_geom_angle_site_symmetry_1
Mo2 Mo1 O1 91.83(8) .
Mo2 Mo1 N3 92.12(10) .
O1 Mo1 N3 175.55(12) .
Mo2 Mo1 N5 92.29(9) .
O1 Mo1 N5 86.52(13) .
N3 Mo1 N5 91.28(14) .
Mo2 Mo1 N1 93.43(10) .
O1 Mo1 N1 91.45(13) .
N3 Mo1 N1 90.36(14) .
N5 Mo1 N1 173.99(13) .
Mo1 Mo2 N4 93.21(10) .
Mo1 Mo2 O2 91.95(8) .
N4 Mo2 O2 174.23(13) .
Mo1 Mo2 N2 92.13(10) .
N4 Mo2 N2 91.62(14) .
O2 Mo2 N2 90.77(13) .
Mo1 Mo2 N6 92.85(10) .
N4 Mo2 N6 88.32(14) .
O2 Mo2 N6 88.84(13) .
N2 Mo2 N6 175.01(14) .
C4 O2 Mo2 116.7(3) .
C4 O1 Mo1 116.9(3) .
C2 N3 C31 118.6(4) .
C2 N3 Mo1 117.5(3) .
C31 N3 Mo1 123.4(3) .
C1 N2 C21 119.6(4) .
C1 N2 Mo2 117.7(3) .
C21 N2 Mo2 122.6(3) .
C3 N6 C61 120.1(4) .
C3 N6 Mo2 117.6(3) .
C61 N6 Mo2 122.1(3) .
C1 N1 C11 120.0(4) .
C1 N1 Mo1 116.7(3) .
C11 N1 Mo1 123.1(3) .
C2 N4 C41 119.8(4) .
C2 N4 Mo2 117.3(3) .
C41 N4 Mo2 121.5(3) .
C3 N5 C51 122.0(4) .
C3 N5 Mo1 118.3(3) .
C51 N5 Mo1 119.1(3) .
C52 C51 C56 119.1(4) .
C52 C51 N5 122.6(4) .
C56 C51 N5 117.9(4) .
N1 C1 N2 120.1(4) .
C26 C21 C22 118.5(4) .
C26 C21 N2 118.3(4) .
C22 C21 N2 123.3(4) .
N6 C3 N5 118.9(4) .
C46 C41 C42 118.9(5) .
C46 C41 N4 122.4(4) .
C42 C41 N4 118.5(4) .
N3 C2 N4 119.8(4) .
C62 C61 C66 118.2(4) .
C62 C61 N6 123.4(4) .
C66 C61 N6 118.3(4) .
C62 C63 C64 120.4(5) .
C65 C66 C61 121.4(5) .
C65 C64 C63 119.4(5) .
C65 C64 C67 120.8(5) .
C63 C64 C67 119.8(5) .
C63 C62 C61 120.5(5) .
C66 C65 C64 120.0(5) .
C32 C31 C36 119.1(4) .
C32 C31 N3 120.0(4) .
C36 C31 N3 120.8(4) .
C15 C16 C11 120.3(5) .
C15 C14 C13 119.9(5) .
C15 C14 C17 120.8(5) .
C13 C14 C17 119.3(5) .
C55 C54 C53 119.9(5) .
C55 C54 C57 121.1(5) .
C53 C54 C57 118.8(5) .
C54 C53 C52 120.4(5) .
C7 C6 C5 120.2(4) 3_656
C6 C7 C5 121.1(4) 3_656
C6 C5 C7 118.6(4) .
C6 C5 C4 121.1(4) .
C7 C5 C4 120.2(4) .
C14 C13 C12 119.7(5) .
F62 C67 F61 106.5(5) .
F62 C67 F63 105.6(5) .
F61 C67 F63 106.4(5) .
F62 C67 C64 113.2(5) .
F61 C67 C64 112.3(5) .
F63 C67 C64 112.3(5) .
C23 C22 C21 120.0(5) .
C41 C42 C43 119.6(5) .
C25 C26 C21 121.8(5) .
C33 C34 C35 119.2(5) .
C33 C34 C37 121.9(5) .
C35 C34 C37 118.9(5) .
C12 C11 C16 118.1(4) .
C12 C11 N1 118.8(4) .
C16 C11 N1 123.0(4) .
C51 C52 C53 120.1(5) .
C24 C23 C22 121.1(5) .
C36 C35 C34 120.6(5) .
C34 C33 C32 120.6(5) .
C11 C12 C13 121.1(5) .
C44 C43 C42 120.8(5) .
C54 C55 C56 120.3(5) .
C31 C32 C33 120.4(5) .
C43 C44 C45 119.5(5) .
C43 C44 C47 120.5(6) .
C45 C44 C47 119.9(6) .
O1 C4 O2 122.3(4) .
O1 C4 C5 119.1(4) .
O2 C4 C5 118.7(4) .
C41 C46 C45 121.2(5) .
C55 C56 C51 120.0(5) .
F33 C37 F32 106.6(5) .
F33 C37 F31 105.6(5) .
F32 C37 F31 105.7(5) .
F33 C37 C34 113.3(5) .
F32 C37 C34 112.9(4) .
F31 C37 C34 112.1(5) .
C23 C24 C25 119.0(5) .
C23 C24 C27B 122.0(12) .
C25 C24 C27B 118.9(12) .
C23 C24 C27 121.2(5) .
C25 C24 C27 119.8(5) .
C27B C24 C27 4.5(11) .
C35 C36 C31 120.0(5) .
C44 C45 C46 120.0(6) .
F11 C17 F13 107.5(7) .
F11 C17 F12 104.3(6) .
F13 C17 F12 103.3(6) .
F11 C17 C14 115.9(5) .
F13 C17 C14 113.2(5) .
F12 C17 C14 111.5(6) .
C14 C15 C16 120.9(5) .
C26 C25 C24 119.6(5) .
F52 C57 F53 106.5(5) .
F52 C57 F51 107.8(6) .
F53 C57 F51 105.5(6) .
F52 C57 C54 112.9(5) .
F53 C57 C54 113.0(6) .
F51 C57 C54 110.8(5) .
F41 C47 F42 106.5(8) .
F41 C47 F43 105.8(7) .
F42 C47 F43 104.9(6) .
F41 C47 C44 112.4(6) .
F42 C47 C44 113.8(7) .
F43 C47 C44 112.8(7) .
Cl4 C2S Cl3 118.5(6) .
F22 C27 F21 108.2(6) .
F22 C27 F23 103.6(7) .
F21 C27 F23 102.0(6) .
F22 C27 C24 116.2(6) .
F21 C27 C24 114.6(6) .
F23 C27 C24 110.7(6) .
F23B C27B F21B 107.2(14) .
F23B C27B F22B 107.2(13) .
F21B C27B F22B 107.6(14) .
F23B C27B C24 115(2) .
F21B C27B C24 108.5(17) .
F22B C27B C24 111(2) .

loop_
_geom_bond_atom_site_label_1
_geom_bond_atom_site_label_2
_geom_bond_distance
_geom_bond_site_symmetry_2
Mo1 Mo2 2.0860(5) .
Mo1 O1 2.132(3) .
Mo1 N3 2.145(4) .
Mo1 N5 2.147(4) .
Mo1 N1 2.157(4) .
Mo2 N4 2.127(4) .
Mo2 O2 2.132(3) .
Mo2 N2 2.152(4) .
Mo2 N6 2.158(4) .
O2 C4 1.272(5) .
O1 C4 1.271(5) .
N3 C2 1.319(6) .
N3 C31 1.419(6) .
N2 C1 1.334(6) .
N2 C21 1.408(6) .
N6 C3 1.317(6) .
N6 C61 1.414(6) .
N1 C1 1.316(6) .
N1 C11 1.405(6) .
N4 C2 1.321(6) .
N4 C41 1.427(6) .
N5 C3 1.331(6) .
N5 C51 1.408(6) .
C51 C52 1.386(7) .
C51 C56 1.399(7) .
C21 C26 1.382(7) .
C21 C22 1.395(7) .
C41 C46 1.367(7) .
C41 C42 1.390(7) .
C61 C62 1.385(7) .
C61 C66 1.387(7) .
C63 C62 1.380(7) .
C63 C64 1.383(7) .
C66 C65 1.371(7) .
C64 C65 1.376(8) .
C64 C67 1.495(7) .
C31 C32 1.382(7) .
C31 C36 1.390(7) .
F63 C67 1.330(7) .
F62 C67 1.317(7) .
F61 C67 1.326(7) .
C16 C15 1.382(7) .
C16 C11 1.395(7) .
C14 C15 1.373(8) .
C14 C13 1.374(8) .
C14 C17 1.484(8) .
C54 C55 1.375(8) .
C54 C53 1.380(8) .
C54 C57 1.499(8) .
C53 C52 1.387(7) .
C6 C7 1.379(7) 3_656
C6 C5 1.396(7) .
C7 C6 1.379(7) 3_656
C7 C5 1.400(6) .
C5 C4 1.480(6) .
C13 C12 1.392(7) .
C22 C23 1.384(7) .
C42 C43 1.395(7) .
C26 C25 1.372(8) .
C34 C33 1.369(8) .
C34 C35 1.388(8) .
C34 C37 1.491(7) .
C11 C12 1.391(7) .
C23 C24 1.376(8) .
C35 C36 1.383(7) .
C33 C32 1.390(7) .
C43 C44 1.364(9) .
C55 C56 1.386(7) .
C44 C45 1.377(9) .
C44 C47 1.493(8) .
F33 C37 1.316(7) .
F32 C37 1.325(7) .
F31 C37 1.349(7) .
F11 C17 1.247(7) .
C46 C45 1.380(8) .
C24 C25 1.400(8) .
C24 C27B 1.455(10) .
C24 C27 1.471(7) .
C17 F13 1.289(8) .
C17 F12 1.347(8) .
F53 C57 1.325(8) .
F52 C57 1.317(8) .
F43 C47 1.327(9) .
F51 C57 1.331(8) .
F42 C47 1.299(9) .
F41 C47 1.299(9) .
Cl3 C2S 1.693(10) .
C2S Cl4 1.685(10) .
C27 F22 1.290(8) .
C27 F21 1.315(8) .
C27 F23 1.336(8) .
C27B F23B 1.291(15) .
C27B F21B 1.291(15) .
C27B F22B 1.292(15) .
